data_7209703
loop_
_publ_author_name
'Ding, Bin'
'Yang, Pan'
'Liu, Yuan Yuan'
'Wang, Ying'
'Du, Gui Xiang'

_publ_section_title
;
 Hydrothermal syntheses and characterization of a series of luminescent
 Cd(ii) frameworks with pyridine-based and benzene-based bis-triazole
 ligands
;
_journal_issue 13
_journal_name_full CrystEngComm
_journal_page_first 2490
_journal_paper_doi 10.1039/c3ce26998a
_journal_volume 15
_journal_year 2013
_chemical_formula_moiety 'C20 H22 Cd N12 O3, F6 Si, 3(H2O)'
_chemical_formula_sum 'C20 H16 Cd F6 N12 O6 Si'
_chemical_formula_weight 774.94
_chemical_name_systematic
;
?
;
_space_group_IT_number 2
_symmetry_cell_setting triclinic
_symmetry_space_group_name_Hall '-P 1'
_symmetry_space_group_name_H-M 'P -1'
_atom_sites_solution_hydrogens geom
_atom_sites_solution_primary direct
_atom_sites_solution_secondary difmap
_audit_creation_method SHELXL-97
_cell_angle_alpha 101.322(3)
_cell_angle_beta 97.130(3)
_cell_angle_gamma 92.066(3)
_cell_formula_units_Z 2
_cell_length_a 7.5567(17)
_cell_length_b 12.290(3)
_cell_length_c 16.329(4)
_cell_measurement_reflns_used 1150
_cell_measurement_temperature 173(2)
_cell_measurement_theta_max 23.46
_cell_measurement_theta_min 2.77
_cell_volume 1472.6(6)
_computing_structure_refinement 'SHELXL-97 (Sheldrick, 2008)'
_computing_structure_solution 'SHELXS-97 (Sheldrick, 2008)'
_diffrn_ambient_temperature 173(2)
_diffrn_measured_fraction_theta_full 0.988
_diffrn_measured_fraction_theta_max 0.988
_diffrn_radiation_monochromator graphite
_diffrn_radiation_source 'fine-focus sealed tube'
_diffrn_radiation_type MoK\a
_diffrn_radiation_wavelength 0.71073
_diffrn_reflns_av_R_equivalents 0.0744
_diffrn_reflns_av_sigmaI/netI 0.1357
_diffrn_reflns_limit_h_max 8
_diffrn_reflns_limit_h_min -8
_diffrn_reflns_limit_k_max 14
_diffrn_reflns_limit_k_min -14
_diffrn_reflns_limit_l_max 19
_diffrn_reflns_limit_l_min -18
_diffrn_reflns_number 10372
_diffrn_reflns_theta_full 25.00
_diffrn_reflns_theta_max 25.00
_diffrn_reflns_theta_min 1.28
_exptl_absorpt_coefficient_mu 0.879
_exptl_absorpt_correction_T_max 0.9173
_exptl_absorpt_correction_T_min 0.8795
_exptl_absorpt_correction_type multi-scan
_exptl_absorpt_process_details 'SADABS (Bruker, 2000)'
_exptl_crystal_density_diffrn 1.748
_exptl_crystal_density_method 'not measured'
_exptl_crystal_F_000 768
_exptl_crystal_size_max 0.15
_exptl_crystal_size_mid 0.10
_exptl_crystal_size_min 0.10
_refine_diff_density_max 1.668
_refine_diff_density_min -0.812
_refine_diff_density_rms 0.146
_refine_ls_extinction_method none
_refine_ls_goodness_of_fit_ref 1.046
_refine_ls_hydrogen_treatment constr
_refine_ls_matrix_type full
_refine_ls_number_parameters 442
_refine_ls_number_reflns 5117
_refine_ls_number_restraints 839
_refine_ls_restrained_S_all 1.005
_refine_ls_R_factor_all 0.1343
_refine_ls_R_factor_gt 0.0736
_refine_ls_shift/su_max 0.002
_refine_ls_shift/su_mean 0.000
_refine_ls_structure_factor_coef Fsqd
_refine_ls_weighting_details 'calc w=1/[\s^2^(Fo^2^)+(0.1009P)^2^+0.0000P] where P=(Fo^2^+2Fc^2^)/3'
_refine_ls_weighting_scheme calc
_refine_ls_wR_factor_gt 0.1722
_refine_ls_wR_factor_ref 0.2047
_reflns_number_gt 3144
_reflns_number_total 5117
_reflns_threshold_expression >2sigma(I)
_cod_data_source_file c3ce26998a.txt
_cod_data_source_block 1
_cod_database_code 7209703

loop_
_symmetry_equiv_pos_as_xyz
'x, y, z'
'-x, -y, -z'

loop_
_atom_site_label
_atom_site_type_symbol
_atom_site_fract_x
_atom_site_fract_y
_atom_site_fract_z
_atom_site_U_iso_or_equiv
_atom_site_adp_type
_atom_site_occupancy
_atom_site_symmetry_multiplicity
_atom_site_calc_flag
_atom_site_refinement_flags
_atom_site_disorder_assembly
_atom_site_disorder_group
Si1 Si 0.5901(9) 0.1987(5) 0.6911(4) 0.0270(16) Uiso 0.372(3) 1 d PDU A 1
F1 F 0.4353(16) 0.1999(12) 0.7567(7) 0.043(6) Uiso 0.372(3) 1 d PDU A 1
F2 F 0.6821(18) 0.3185(8) 0.7506(8) 0.045(5) Uiso 0.372(3) 1 d PDU A 1
F3 F 0.4584(15) 0.2702(10) 0.6335(7) 0.058(4) Uiso 0.372(3) 1 d PDU A 1
F4 F 0.495(2) 0.0795(9) 0.6316(10) 0.089(12) Uiso 0.372(3) 1 d PDU A 1
F5 F 0.7435(15) 0.1997(11) 0.6256(7) 0.058(4) Uiso 0.372(3) 1 d PDU A 1
F6 F 0.7196(17) 0.1278(11) 0.7499(8) 0.075(5) Uiso 0.372(3) 1 d PDU A 1
O6 O 0.126(3) 0.1568(19) 0.5385(15) 0.077(7) Uiso 0.372(3) 1 d P A 1
Si11 Si 0.7002(10) 0.1887(6) 0.6925(5) 0.048(3) Uiso 0.343(6) 1 d PDU B 2
F11 F 0.5249(16) 0.1691(13) 0.7421(9) 0.068(6) Uiso 0.343(6) 1 d PDU B 2
F12 F 0.714(2) 0.3240(8) 0.7369(10) 0.081(10) Uiso 0.343(6) 1 d PDU B 2
F13 F 0.5650(19) 0.2131(14) 0.6097(8) 0.075(7) Uiso 0.343(6) 1 d PDU B 2
F14 F 0.686(2) 0.0529(9) 0.6491(10) 0.108(8) Uiso 0.343(6) 1 d PDU B 2
F15 F 0.8756(17) 0.2097(13) 0.6429(9) 0.075(6) Uiso 0.343(6) 1 d PDU B 2
F16 F 0.8386(17) 0.1638(12) 0.7742(7) 0.068(6) Uiso 0.343(6) 1 d PDU B 2
O16 O 0.166(2) 0.0603(15) 0.3792(12) 0.044(5) Uiso 0.343(6) 1 d P B 2
Si21 Si 0.4880(13) 0.2156(8) 0.6774(6) 0.062(4) Uiso 0.285(6) 1 d PDU C 3
F21 F 0.412(3) 0.193(2) 0.7649(10) 0.095(14) Uiso 0.285(6) 1 d PDU C 3
F22 F 0.473(3) 0.3523(10) 0.7090(13) 0.109(10) Uiso 0.285(6) 1 d PDU C 3
F23 F 0.2762(16) 0.2018(14) 0.6282(10) 0.060(6) Uiso 0.285(6) 1 d PDU C 3
F24 F 0.506(3) 0.0790(10) 0.6443(16) 0.11(2) Uiso 0.285(6) 1 d PDU C 3
F25 F 0.563(3) 0.239(2) 0.5898(10) 0.113(12) Uiso 0.285(6) 1 d PDU C 3
F26 F 0.6974(18) 0.2276(17) 0.7267(13) 0.096(9) Uiso 0.285(6) 1 d PDU C 3
O26 O 0.089(3) 0.1181(16) 0.4536(12) 0.028(5) Uiso 0.285(6) 1 d P C 3
C1 C 0.2013(10) 0.5708(7) 0.5767(5) 0.0238(19) Uani 1 1 d . . .
C2 C 0.1900(11) 0.6184(7) 0.5058(6) 0.034(2) Uani 1 1 d . . .
H2 H 0.1523 0.6917 0.5081 0.040 Uiso 1 1 calc R . .
C3 C 0.2348(12) 0.5564(7) 0.4315(6) 0.034(2) Uani 1 1 d . . .
H3 H 0.2308 0.5881 0.3828 0.041 Uiso 1 1 calc R . .
C4 C 0.2852(12) 0.4490(8) 0.4281(6) 0.037(2) Uani 1 1 d . . .
C5 C 0.2939(12) 0.4019(8) 0.4980(6) 0.038(2) Uani 1 1 d . . .
H5 H 0.3290 0.3279 0.4949 0.045 Uiso 1 1 calc R . .
C6 C 0.2516(12) 0.4625(7) 0.5729(6) 0.034(2) Uani 1 1 d . . .
H6 H 0.2568 0.4304 0.6215 0.041 Uiso 1 1 calc R . .
C7 C 0.0959(11) 0.5989(7) 0.7191(6) 0.030(2) Uani 1 1 d . . .
H7 H 0.0690 0.5231 0.7200 0.037 Uiso 1 1 calc R . .
C8 C 0.1830(10) 0.7473(6) 0.6806(5) 0.025(2) Uani 1 1 d . . .
H8 H 0.2297 0.7967 0.6495 0.030 Uiso 1 1 calc R . .
C9 C 0.3272(14) 0.2734(9) 0.3267(7) 0.054(3) Uani 1 1 d . . .
H9 H 0.2892 0.2214 0.3580 0.065 Uiso 1 1 calc R . .
C10 C 0.3940(12) 0.4269(9) 0.2853(6) 0.043(3) Uani 1 1 d . . .
H10 H 0.4110 0.5037 0.2850 0.052 Uiso 1 1 calc R . .
C11 C 0.4416(11) 0.6049(7) 1.0000(6) 0.034(2) Uani 1 1 d . . .
C12 C 0.5185(12) 0.5809(8) 1.0746(6) 0.038(2) Uani 1 1 d . . .
H12 H 0.5331 0.6361 1.1250 0.046 Uiso 1 1 calc R . .
C13 C 0.4246(12) 0.5266(8) 0.9245(6) 0.038(2) Uani 1 1 d . . .
H13 H 0.3753 0.5457 0.8732 0.046 Uiso 1 1 calc R . .
C14 C 0.3159(13) 0.7859(9) 1.0599(7) 0.046(3) Uani 1 1 d . . .
H14 H 0.3123 0.7749 1.1156 0.056 Uiso 1 1 calc R . .
C15 C 0.3649(13) 0.7637(8) 0.9326(6) 0.042(3) Uani 1 1 d . . .
H15 H 0.4036 0.7343 0.8800 0.051 Uiso 1 1 calc R . .
C16 C 0.0596(12) 1.3945(7) 0.9920(6) 0.032(2) Uani 1 1 d . . .
C17 C -0.0250(12) 1.4267(7) 0.9225(6) 0.033(2) Uani 1 1 d . . .
H17 H -0.0424 1.3764 0.8696 0.039 Uiso 1 1 calc R . .
C18 C 0.0852(12) 1.4673(7) 1.0706(6) 0.033(2) Uani 1 1 d . . .
H18 H 0.1434 1.4442 1.1187 0.040 Uiso 1 1 calc R . .
C19 C 0.1549(13) 1.2265(8) 1.0451(6) 0.041(3) Uani 1 1 d . . .
H19 H 0.1368 1.2522 1.1020 0.049 Uiso 1 1 calc R . .
C20 C 0.1623(13) 1.2170(8) 0.9151(6) 0.042(3) Uani 1 1 d . . .
H20 H 0.1516 1.2347 0.8607 0.051 Uiso 1 1 calc R . .
Cd1 Cd 0.19554(9) 0.95198(5) 0.84494(5) 0.0331(3) Uani 1 1 d . . .
N1 N 0.1335(9) 0.7775(5) 0.7554(5) 0.0272(17) Uani 1 1 d . . .
N2 N 0.0781(10) 0.6812(6) 0.7800(5) 0.037(2) Uani 1 1 d . . .
N3 N 0.1581(9) 0.6348(5) 0.6537(4) 0.0263(17) Uani 1 1 d . . .
N4 N 0.4266(12) 0.3476(9) 0.2256(6) 0.058(3) Uani 1 1 d . . .
N5 N 0.3860(13) 0.2490(9) 0.2523(6) 0.064(3) Uani 1 1 d . . .
N6 N 0.3310(9) 0.3853(6) 0.3501(5) 0.0335(19) Uani 1 1 d . . .
N7 N 0.2887(10) 0.8580(6) 0.9494(5) 0.041(2) Uani 1 1 d . . .
N8 N 0.2584(11) 0.8723(7) 1.0323(6) 0.047(2) Uani 1 1 d . . .
N9 N 0.3816(10) 0.7139(6) 0.9990(5) 0.0365(19) Uani 1 1 d . . .
N10 N 0.2147(11) 1.1232(6) 0.9320(5) 0.041(2) Uani 1 1 d . . .
N11 N 0.2109(11) 1.1301(6) 1.0168(5) 0.047(2) Uani 1 1 d . . .
N12 N 0.1253(9) 1.2859(6) 0.9851(5) 0.0289(18) Uani 1 1 d . . .
O1 O -0.1058(8) 0.9648(5) 0.8440(4) 0.0478(18) Uani 1 1 d . . .
O2 O 0.4785(10) 0.9566(7) 0.8081(7) 0.102(4) Uani 1 1 d . . .
O3 O 0.1376(14) 1.0292(7) 0.7268(5) 0.085(3) Uani 1 1 d . . .
O4 O 0.045(3) 0.3292(11) 0.7258(9) 0.057(6) Uiso 0.56(4) 1 d P D 3
O4' O 0.150(3) 0.3401(13) 0.7413(11) 0.043(7) Uiso 0.44(4) 1 d P D 4
O5 O 0.296(3) 0.8935(13) 0.5460(10) 0.059(7) Uiso 0.49(3) 1 d P E 5
O5' O 0.410(3) 0.8716(14) 0.5603(11) 0.071(7) Uiso 0.51(3) 1 d P E 6

loop_
_atom_site_aniso_label
_atom_site_aniso_U_11
_atom_site_aniso_U_22
_atom_site_aniso_U_33
_atom_site_aniso_U_23
_atom_site_aniso_U_13
_atom_site_aniso_U_12
C1 0.016(4) 0.027(5) 0.025(5) 0.002(4) -0.002(4) -0.007(3)
C2 0.031(5) 0.030(5) 0.036(6) -0.005(4) 0.008(4) -0.007(4)
C3 0.039(5) 0.033(5) 0.028(5) 0.000(4) 0.005(4) 0.002(4)
C4 0.033(5) 0.042(6) 0.030(6) -0.008(5) 0.006(4) 0.005(4)
C5 0.037(5) 0.037(6) 0.034(6) -0.005(5) 0.006(5) 0.011(4)
C6 0.042(6) 0.035(5) 0.025(5) 0.002(4) 0.006(4) 0.008(4)
C7 0.026(5) 0.024(5) 0.038(6) -0.003(4) 0.006(4) -0.001(4)
C8 0.022(4) 0.018(4) 0.029(5) -0.006(4) 0.001(4) -0.006(3)
C9 0.057(7) 0.059(7) 0.039(7) -0.009(6) -0.002(5) 0.024(6)
C10 0.036(6) 0.065(7) 0.025(5) 0.000(5) 0.003(5) 0.016(5)
C11 0.021(5) 0.036(5) 0.041(6) 0.002(5) 0.002(4) 0.001(4)
C12 0.031(5) 0.050(6) 0.030(6) 0.001(5) 0.001(4) 0.007(5)
C13 0.042(6) 0.044(6) 0.027(5) 0.005(5) 0.005(4) 0.007(5)
C14 0.037(6) 0.050(7) 0.047(7) -0.005(5) 0.011(5) 0.010(5)
C15 0.043(6) 0.044(6) 0.037(6) 0.000(5) 0.001(5) 0.010(5)
C16 0.039(5) 0.024(5) 0.030(6) -0.004(4) 0.009(4) 0.000(4)
C17 0.045(6) 0.023(5) 0.026(5) -0.006(4) 0.006(4) -0.002(4)
C18 0.035(5) 0.027(5) 0.032(6) -0.002(4) 0.007(4) -0.013(4)
C19 0.045(6) 0.033(6) 0.033(6) -0.013(5) -0.003(5) -0.007(5)
C20 0.059(7) 0.032(6) 0.036(6) -0.001(5) 0.023(5) -0.003(5)
Cd1 0.0338(4) 0.0251(4) 0.0368(4) -0.0059(3) 0.0100(3) 0.0038(3)
N1 0.025(4) 0.019(4) 0.034(5) 0.000(3) -0.001(3) -0.005(3)
N2 0.045(5) 0.028(4) 0.036(5) -0.007(4) 0.016(4) 0.007(4)
N3 0.028(4) 0.022(4) 0.029(4) 0.002(3) 0.009(3) 0.004(3)
N4 0.053(6) 0.076(7) 0.042(6) -0.001(5) 0.010(5) 0.024(5)
N5 0.070(7) 0.078(7) 0.040(6) -0.004(5) 0.010(5) 0.046(6)
N6 0.027(4) 0.035(5) 0.031(5) -0.008(4) -0.001(3) 0.005(3)
N7 0.046(5) 0.043(5) 0.030(5) -0.004(4) 0.005(4) 0.019(4)
N8 0.048(5) 0.036(5) 0.053(6) -0.005(4) 0.011(4) 0.005(4)
N9 0.038(5) 0.034(5) 0.034(5) 0.000(4) 0.000(4) 0.010(4)
N10 0.049(5) 0.034(5) 0.038(5) -0.004(4) 0.014(4) 0.008(4)
N11 0.063(6) 0.033(5) 0.041(5) -0.004(4) 0.005(4) 0.018(4)
N12 0.032(4) 0.021(4) 0.031(5) -0.001(3) 0.010(4) -0.008(3)
O1 0.036(4) 0.050(4) 0.049(4) -0.007(3) 0.005(3) -0.001(3)
O2 0.051(5) 0.075(6) 0.159(9) -0.053(6) 0.061(6) -0.021(4)
O3 0.154(9) 0.056(5) 0.048(5) 0.017(4) 0.022(5) -0.024(5)

loop_
_atom_type_symbol
_atom_type_description
_atom_type_scat_dispersion_real
_atom_type_scat_dispersion_imag
_atom_type_scat_source
C C 0.0033 0.0016 'International Tables Vol C Tables 4.2.6.8 and 6.1.1.4'
H H 0.0000 0.0000 'International Tables Vol C Tables 4.2.6.8 and 6.1.1.4'
Cd Cd -0.8075 1.2024 'International Tables Vol C Tables 4.2.6.8 and 6.1.1.4'
F F 0.0171 0.0103 'International Tables Vol C Tables 4.2.6.8 and 6.1.1.4'
N N 0.0061 0.0033 'International Tables Vol C Tables 4.2.6.8 and 6.1.1.4'
Si Si 0.0817 0.0704 'International Tables Vol C Tables 4.2.6.8 and 6.1.1.4'
O O 0.0106 0.0060 'International Tables Vol C Tables 4.2.6.8 and 6.1.1.4'

loop_
_geom_angle_atom_site_label_1
_geom_angle_atom_site_label_2
_geom_angle_atom_site_label_3
_geom_angle
_geom_angle_site_symmetry_1
_geom_angle_site_symmetry_3
F2 Si1 F4 179.2(7) . .
F2 Si1 F6 90.3(5) . .
F4 Si1 F6 90.3(6) . .
F2 Si1 F3 89.5(5) . .
F4 Si1 F3 89.9(6) . .
F6 Si1 F3 179.1(6) . .
F2 Si1 F5 90.4(5) . .
F4 Si1 F5 90.1(6) . .
F6 Si1 F5 91.3(5) . .
F3 Si1 F5 89.7(5) . .
F2 Si1 F1 89.1(5) . .
F4 Si1 F1 90.4(5) . .
F6 Si1 F1 89.5(5) . .
F3 Si1 F1 89.6(5) . .
F5 Si1 F1 179.0(6) . .
F11 Si11 F13 90.8(6) . .
F11 Si11 F12 89.8(6) . .
F13 Si11 F12 90.4(6) . .
F11 Si11 F15 179.4(6) . .
F13 Si11 F15 89.0(6) . .
F12 Si11 F15 89.6(6) . .
F11 Si11 F14 89.7(6) . .
F13 Si11 F14 90.1(6) . .
F12 Si11 F14 179.3(7) . .
F15 Si11 F14 90.8(6) . .
F11 Si11 F16 90.2(6) . .
F13 Si11 F16 179.0(7) . .
F12 Si11 F16 89.9(6) . .
F15 Si11 F16 90.0(6) . .
F14 Si11 F16 89.5(6) . .
F25 Si21 F22 89.4(6) . .
F25 Si21 F26 90.3(6) . .
F22 Si21 F26 89.6(6) . .
F25 Si21 F21 179.6(8) . .
F22 Si21 F21 90.4(6) . .
F26 Si21 F21 90.0(6) . .
F25 Si21 F24 89.5(6) . .
F22 Si21 F24 178.8(7) . .
F26 Si21 F24 90.1(6) . .
F21 Si21 F24 90.8(6) . .
F25 Si21 F23 90.3(6) . .
F22 Si21 F23 91.0(6) . .
F26 Si21 F23 179.1(7) . .
F21 Si21 F23 89.4(6) . .
F24 Si21 F23 89.3(6) . .
C6 C1 C2 120.9(8) . .
C6 C1 N3 120.3(8) . .
C2 C1 N3 118.9(7) . .
C3 C2 C1 118.6(9) . .
C3 C2 H2 120.7 . .
C1 C2 H2 120.7 . .
C4 C3 C2 120.3(9) . .
C4 C3 H3 119.8 . .
C2 C3 H3 119.8 . .
C5 C4 C3 120.9(8) . .
C5 C4 N6 119.4(8) . .
C3 C4 N6 119.7(9) . .
C4 C5 C6 119.8(9) . .
C4 C5 H5 120.1 . .
C6 C5 H5 120.1 . .
C5 C6 C1 119.6(9) . .
C5 C6 H6 120.2 . .
C1 C6 H6 120.2 . .
N2 C7 N3 111.4(8) . .
N2 C7 H7 124.3 . .
N3 C7 H7 124.3 . .
N1 C8 N3 110.5(7) . .
N1 C8 H8 124.8 . .
N3 C8 H8 124.8 . .
N5 C9 N6 107.9(11) . .
N5 C9 H9 126.1 . .
N6 C9 H9 126.1 . .
N4 C10 N6 111.3(10) . .
N4 C10 H10 124.4 . .
N6 C10 H10 124.4 . .
C12 C11 C13 121.6(9) . .
C12 C11 N9 119.3(8) . .
C13 C11 N9 119.0(9) . .
C11 C12 C13 119.1(9) . 2_667
C11 C12 H12 120.4 . .
C13 C12 H12 120.4 2_667 .
C11 C13 C12 119.2(9) . 2_667
C11 C13 H13 120.4 . .
C12 C13 H13 120.4 2_667 .
N8 C14 N9 111.3(10) . .
N8 C14 H14 124.4 . .
N9 C14 H14 124.4 . .
N7 C15 N9 111.5(9) . .
N7 C15 H15 124.3 . .
N9 C15 H15 124.3 . .
C17 C16 C18 120.8(8) . .
C17 C16 N12 120.2(8) . .
C18 C16 N12 119.0(9) . .
C16 C17 C18 119.9(8) . 2_587
C16 C17 H17 120.1 . .
C18 C17 H17 120.1 2_587 .
C17 C18 C16 119.3(9) 2_587 .
C17 C18 H18 120.3 2_587 .
C16 C18 H18 120.3 . .
N11 C19 N12 112.2(9) . .
N11 C19 H19 123.9 . .
N12 C19 H19 123.9 . .
N10 C20 N12 111.0(9) . .
N10 C20 H20 124.5 . .
N12 C20 H20 124.5 . .
N10 Cd1 O1 84.3(3) . .
N10 Cd1 O2 97.9(3) . .
O1 Cd1 O2 162.7(4) . .
N10 Cd1 N7 95.3(3) . .
O1 Cd1 N7 106.4(3) . .
O2 Cd1 N7 90.6(4) . .
N10 Cd1 O3 91.5(3) . .
O1 Cd1 O3 81.6(3) . .
O2 Cd1 O3 81.1(4) . .
N7 Cd1 O3 169.9(3) . .
N10 Cd1 N1 172.1(3) . .
O1 Cd1 N1 87.8(2) . .
O2 Cd1 N1 89.6(3) . .
N7 Cd1 N1 86.8(3) . .
O3 Cd1 N1 87.5(3) . .
C8 N1 N2 107.1(6) . .
C8 N1 Cd1 126.1(6) . .
N2 N1 Cd1 125.1(5) . .
C7 N2 N1 106.8(7) . .
C7 N3 C8 104.1(7) . .
C7 N3 C1 128.8(7) . .
C8 N3 C1 126.9(7) . .
C10 N4 N5 105.4(9) . .
C9 N5 N4 109.5(9) . .
C9 N6 C10 106.0(8) . .
C9 N6 C4 127.1(9) . .
C10 N6 C4 126.9(8) . .
C15 N7 N8 106.4(8) . .
C15 N7 Cd1 121.2(7) . .
N8 N7 Cd1 131.7(6) . .
C14 N8 N7 106.8(8) . .
C15 N9 C14 104.0(8) . .
C15 N9 C11 126.3(8) . .
C14 N9 C11 129.5(9) . .
C20 N10 N11 106.6(7) . .
C20 N10 Cd1 128.9(7) . .
N11 N10 Cd1 119.2(6) . .
C19 N11 N10 106.4(8) . .
C19 N12 C20 103.8(8) . .
C19 N12 C16 128.2(7) . .
C20 N12 C16 127.8(8) . .

loop_
_geom_bond_atom_site_label_1
_geom_bond_atom_site_label_2
_geom_bond_distance
_geom_bond_site_symmetry_2
Si1 F2 1.671(7) .
Si1 F4 1.672(8) .
Si1 F6 1.672(8) .
Si1 F3 1.674(8) .
Si1 F5 1.674(8) .
Si1 F1 1.680(8) .
Si11 F11 1.671(8) .
Si11 F13 1.672(8) .
Si11 F12 1.672(8) .
Si11 F15 1.673(8) .
Si11 F14 1.674(8) .
Si11 F16 1.675(8) .
Si21 F25 1.670(8) .
Si21 F22 1.671(8) .
Si21 F26 1.671(8) .
Si21 F21 1.672(8) .
Si21 F24 1.675(8) .
Si21 F23 1.686(8) .
C1 C6 1.389(11) .
C1 C2 1.392(12) .
C1 N3 1.427(10) .
C2 C3 1.387(11) .
C2 H2 0.9500 .
C3 C4 1.380(12) .
C3 H3 0.9500 .
C4 C5 1.374(13) .
C4 N6 1.445(11) .
C5 C6 1.383(11) .
C5 H5 0.9500 .
C6 H6 0.9500 .
C7 N2 1.297(10) .
C7 N3 1.360(11) .
C7 H7 0.9500 .
C8 N1 1.309(10) .
C8 N3 1.365(10) .
C8 H8 0.9500 .
C9 N5 1.329(13) .
C9 N6 1.352(12) .
C9 H9 0.9500 .
C10 N4 1.291(12) .
C10 N6 1.388(12) .
C10 H10 0.9500 .
C11 C12 1.374(13) .
C11 C13 1.396(12) .
C11 N9 1.431(11) .
C12 C13 1.406(12) 2_667
C12 H12 0.9500 .
C13 C12 1.406(12) 2_667
C13 H13 0.9500 .
C14 N8 1.301(13) .
C14 N9 1.351(11) .
C14 H14 0.9500 .
C15 N7 1.309(11) .
C15 N9 1.342(12) .
C15 H15 0.9500 .
C16 C17 1.366(13) .
C16 C18 1.400(12) .
C16 N12 1.430(11) .
C17 C18 1.383(12) 2_587
C17 H17 0.9500 .
C18 C17 1.383(12) 2_587
C18 H18 0.9500 .
C19 N11 1.291(11) .
C19 N12 1.335(12) .
C19 H19 0.9500 .
C20 N10 1.302(12) .
C20 N12 1.348(11) .
C20 H20 0.9500 .
Cd1 N10 2.285(7) .
Cd1 O1 2.287(6) .
Cd1 O2 2.294(7) .
Cd1 N7 2.297(8) .
Cd1 O3 2.314(8) .
Cd1 N1 2.342(7) .
N1 N2 1.389(10) .
N4 N5 1.403(13) .
N7 N8 1.378(11) .
N10 N11 1.374(11) .
